data_7150980
loop_
_publ_author_name
'Christie, Victoria B.'
'Barnard, Jonathan H.'
'Batsanov, Andrei S.'
'Bridgens, Caroline E.'
'Cartmell, Emily B.'
'Collings, Jonathan C.'
'Maltman, Daniel J.'
'Redfern, Christopher P. F.'
'Marder, Todd B.'
'Przyborski, Stefan'
'Whiting, Andrew'

_publ_section_title
;
 Synthesis and evaluation of synthetic retinoid derivatives as inducers
 of stem cell differentiation
;
_journal_issue 19
_journal_name_full 'Organic &amp; Biomolecular Chemistry'
_journal_page_first 3497
_journal_page_last 3507
_journal_paper_doi 10.1039/b808574a
_journal_volume 6
_journal_year 2008
_chemical_formula_moiety 'C24 H26 O2'
_chemical_formula_sum 'C24 H26 O2'
_chemical_formula_weight 346.45
_chemical_melting_point 402
_chemical_name_systematic
; 4-(5,5,8,8-Tetramethyl-5,6,7,8-tetrahydronaphthalen-2-
ylethynyl)benzoic acid methyl ester
;
_space_group_IT_number 2
_symmetry_cell_setting triclinic
_symmetry_space_group_name_Hall '-P 1'
_symmetry_space_group_name_H-M 'P -1'
_atom_sites_solution_hydrogens geom
_atom_sites_solution_primary direct
_atom_sites_solution_secondary difmap
_audit_creation_method SHELXL-97
_cell_angle_alpha 90.00(1)
_cell_angle_beta 84.50(1)
_cell_angle_gamma 79.19(1)
_cell_formula_units_Z 2
_cell_length_a 8.0253(4)
_cell_length_b 8.1167(3)
_cell_length_c 15.0326(7)
_cell_measurement_reflns_used 3768
_cell_measurement_temperature 120(2)
_cell_measurement_theta_max 60.58
_cell_measurement_theta_min 2.95
_cell_volume 957.24(8)
_computing_cell_refinement 'SAINT version 6.02A (Bruker, 2001)'
_computing_data_collection 'SMART version 5.625 (Bruker, 2001)'
_computing_data_reduction 'SAINT version 6.02A (Bruker, 2001)'
_computing_molecular_graphics 'SHELXTL version 6.14 (Bruker, 2003)'
_computing_publication_material 'SHELXTL version 6.14 (Bruker, 2003)'
_computing_structure_refinement 'SHELXTL version 6.14 (Bruker, 2003)'
_computing_structure_solution 'SHELXTL version 6.14 (Bruker, 2003)'
_diffrn_ambient_temperature 120(2)
_diffrn_detector_area_resol_mean 5.6
_diffrn_measured_fraction_theta_full 0.871
_diffrn_measured_fraction_theta_max 0.871
_diffrn_measurement_device_type 'Bruker SMARt 6K CCD area detector'
_diffrn_measurement_method '\w scans'
_diffrn_radiation_monochromator graphite
_diffrn_radiation_source 'fine-focus sealed tube'
_diffrn_radiation_type CuK\a
_diffrn_radiation_wavelength 1.54178
_diffrn_reflns_av_R_equivalents 0.0712
_diffrn_reflns_av_sigmaI/netI 0.0436
_diffrn_reflns_limit_h_max 7
_diffrn_reflns_limit_h_min -8
_diffrn_reflns_limit_k_max 8
_diffrn_reflns_limit_k_min -9
_diffrn_reflns_limit_l_max 16
_diffrn_reflns_limit_l_min -15
_diffrn_reflns_number 4473
_diffrn_reflns_theta_full 60.57
_diffrn_reflns_theta_max 60.57
_diffrn_reflns_theta_min 2.95
_diffrn_standards_number 0
_exptl_absorpt_coefficient_mu 0.581
_exptl_absorpt_correction_type none
_exptl_crystal_colour colourless
_exptl_crystal_density_diffrn 1.202
_exptl_crystal_density_method 'not measured'
_exptl_crystal_description splinter
_exptl_crystal_F_000 372
_exptl_crystal_size_max 0.66
_exptl_crystal_size_mid 0.60
_exptl_crystal_size_min 0.50
_refine_diff_density_max 0.206
_refine_diff_density_min -0.233
_refine_diff_density_rms 0.047
_refine_ls_extinction_coef 0.0158(16)
_refine_ls_extinction_expression Fc^*^=kFc[1+0.001xFc^2^\l^3^/sin(2\q)]^-1/4^
_refine_ls_extinction_method SHELXL
_refine_ls_goodness_of_fit_ref 1.032
_refine_ls_hydrogen_treatment constr
_refine_ls_matrix_type full
_refine_ls_number_parameters 246
_refine_ls_number_reflns 2516
_refine_ls_number_restraints 0
_refine_ls_restrained_S_all 1.032
_refine_ls_R_factor_all 0.0481
_refine_ls_R_factor_gt 0.0458
_refine_ls_shift/su_max 0.000
_refine_ls_shift/su_mean 0.000
_refine_ls_structure_factor_coef Fsqd
_refine_ls_weighting_details 'calc w=1/[\s^2^(Fo^2^)+(0.0781P)^2^+0.3561P] where P=(Fo^2^+2Fc^2^)/3'
_refine_ls_weighting_scheme calc
_refine_ls_wR_factor_gt 0.1266
_refine_ls_wR_factor_ref 0.1287
_reflns_number_gt 2393
_reflns_number_total 2516
_reflns_threshold_expression I>2\s(I)
_cod_data_source_file b808574a.txt
_cod_data_source_block (7a)
_cod_depositor_comments
;
The following automatic conversions were performed:
'_symmetry_cell_setting' value 'Triclinic' changed to 'triclinic'
according to '/home/saulius/struct/CIF-dictionaries/cif_core.dic'
dictionary named 'cif_core.dic' version 2.4.1 from 2010-06-29.

Automatic conversion script
Id: cif_fix_enum 1527 2010-12-29 10:47:43Z saulius 
;
_cod_original_cell_volume 957.24(7)
_cod_database_code 7150980

loop_
_symmetry_equiv_pos_as_xyz
'x, y, z'
'-x, -y, -z'

loop_
_atom_site_label
_atom_site_type_symbol
_atom_site_fract_x
_atom_site_fract_y
_atom_site_fract_z
_atom_site_U_iso_or_equiv
_atom_site_adp_type
_atom_site_occupancy
_atom_site_symmetry_multiplicity
_atom_site_calc_flag
_atom_site_refinement_flags
_atom_site_disorder_assembly
_atom_site_disorder_group
O1 O 0.78188(16) 1.30843(14) 0.69099(8) 0.0329(4) Uani 1 1 d . . .
O2 O 0.96086(16) 1.12144(15) 0.76293(9) 0.0372(4) Uani 1 1 d . . .
C1 C 0.5741(2) 0.05537(19) 0.17405(10) 0.0218(4) Uani 1 1 d . . .
C2 C 0.6967(2) 0.0232(2) 0.08878(11) 0.0242(4) Uani 1 1 d . . .
H2A H 0.8107 -0.0319 0.1045 0.029 Uiso 1 1 d R . .
H2B H 0.6559 -0.0544 0.0488 0.029 Uiso 1 1 d R . .
C3 C 0.7120(2) 0.1841(2) 0.03939(11) 0.0254(4) Uani 1 1 d . . .
H3A H 0.5976 0.2402 0.0247 0.031 Uiso 1 1 d R . .
H3B H 0.7848 0.1558 -0.0175 0.031 Uiso 1 1 d R . .
C4 C 0.7882(2) 0.30568(19) 0.09437(10) 0.0216(4) Uani 1 1 d . . .
C5 C 0.74364(19) 0.43989(19) 0.24801(10) 0.0201(4) Uani 1 1 d . . .
H5 H 0.8111 0.5166 0.2238 0.024 Uiso 1 1 d R . .
C6 C 0.6815(2) 0.45678(19) 0.33796(10) 0.0213(4) Uani 1 1 d . . .
C7 C 0.5766(2) 0.3476(2) 0.37198(11) 0.0233(4) Uani 1 1 d . . .
H7 H 0.5279 0.3593 0.4323 0.028 Uiso 1 1 d R . .
C8 C 0.5441(2) 0.22314(19) 0.31773(10) 0.0215(4) Uani 1 1 d . . .
H8 H 0.4724 0.1500 0.3418 0.026 Uiso 1 1 d R . .
C9 C 0.61277(19) 0.20023(19) 0.22835(10) 0.0189(4) Uani 1 1 d . . .
C10 C 0.71092(19) 0.31481(18) 0.19197(10) 0.0190(4) Uani 1 1 d . . .
C11 C 0.5954(2) -0.1075(2) 0.22731(11) 0.0276(4) Uani 1 1 d . . .
H11A H 0.5764 -0.1995 0.1897 0.033(3) Uiso 1 1 d R . .
H11B H 0.5125 -0.0933 0.2803 0.033(3) Uiso 1 1 d R . .
H11C H 0.7111 -0.1336 0.2459 0.033(3) Uiso 1 1 d R . .
C12 C 0.3884(2) 0.1006(2) 0.15130(11) 0.0270(4) Uani 1 1 d . . .
H12A H 0.3744 0.2011 0.1146 0.034(3) Uiso 1 1 d R . .
H12B H 0.3121 0.1224 0.2067 0.034(3) Uiso 1 1 d R . .
H12C H 0.3604 0.0071 0.1182 0.034(3) Uiso 1 1 d R . .
C13 C 0.9815(2) 0.2453(2) 0.09227(11) 0.0281(4) Uani 1 1 d . . .
H13A H 1.0307 0.3262 0.1248 0.033(3) Uiso 1 1 d R . .
H13B H 1.0324 0.2354 0.0301 0.033(3) Uiso 1 1 d R . .
H13C H 1.0050 0.1356 0.1205 0.033(3) Uiso 1 1 d R . .
C14 C 0.7529(2) 0.4787(2) 0.05152(11) 0.0298(4) Uani 1 1 d . . .
H14A H 0.6298 0.5219 0.0568 0.034(3) Uiso 1 1 d R . .
H14B H 0.7966 0.4688 -0.0118 0.034(3) Uiso 1 1 d R . .
H14C H 0.8097 0.5560 0.0821 0.034(3) Uiso 1 1 d R . .
C15 C 0.7267(2) 0.5799(2) 0.39486(11) 0.0238(4) Uani 1 1 d . . .
C16 C 0.7673(2) 0.6782(2) 0.44509(10) 0.0237(4) Uani 1 1 d . . .
C17 C 0.8045(2) 0.7985(2) 0.50627(10) 0.0219(4) Uani 1 1 d . . .
C18 C 0.7344(2) 0.9686(2) 0.49805(11) 0.0266(4) Uani 1 1 d . . .
H18 H 0.6692 1.0040 0.4496 0.032 Uiso 1 1 d R . .
C19 C 0.7591(2) 1.0849(2) 0.55964(11) 0.0266(4) Uani 1 1 d . . .
H19 H 0.7099 1.1998 0.5538 0.032 Uiso 1 1 d R . .
C20 C 0.85561(19) 1.0354(2) 0.63040(10) 0.0213(4) Uani 1 1 d . . .
C21 C 0.9314(2) 0.8669(2) 0.63706(11) 0.0247(4) Uani 1 1 d . . .
H21 H 1.0013 0.8328 0.6838 0.030 Uiso 1 1 d R . .
C22 C 0.9053(2) 0.7499(2) 0.57600(11) 0.0256(4) Uani 1 1 d . . .
H22 H 0.9562 0.6353 0.5814 0.031 Uiso 1 1 d R . .
C23 C 0.8755(2) 1.1553(2) 0.70147(11) 0.0240(4) Uani 1 1 d . . .
C24 C 0.7823(3) 1.4301(2) 0.76024(14) 0.0432(5) Uani 1 1 d . . .
H24A H 0.7466 1.3859 0.8182 0.081(5) Uiso 1 1 d R . .
H24B H 0.7031 1.5337 0.7488 0.081(5) Uiso 1 1 d R . .
H24C H 0.8975 1.4539 0.7610 0.081(5) Uiso 1 1 d R . .

loop_
_atom_site_aniso_label
_atom_site_aniso_U_11
_atom_site_aniso_U_22
_atom_site_aniso_U_33
_atom_site_aniso_U_23
_atom_site_aniso_U_13
_atom_site_aniso_U_12
O1 0.0429(7) 0.0213(6) 0.0341(7) -0.0050(5) -0.0157(6) 0.0007(5)
O2 0.0450(8) 0.0316(7) 0.0354(8) -0.0040(6) -0.0198(7) 0.0003(6)
C1 0.0252(9) 0.0203(8) 0.0194(9) -0.0001(7) -0.0011(7) -0.0037(6)
C2 0.0275(9) 0.0228(8) 0.0214(9) -0.0049(7) -0.0001(7) -0.0035(6)
C3 0.0285(9) 0.0291(9) 0.0179(8) -0.0019(7) -0.0001(7) -0.0045(7)
C4 0.0265(9) 0.0220(8) 0.0152(8) 0.0008(6) -0.0005(6) -0.0024(6)
C5 0.0215(8) 0.0181(8) 0.0201(9) 0.0026(6) -0.0023(6) -0.0017(6)
C6 0.0244(8) 0.0196(8) 0.0181(9) 0.0008(6) -0.0050(6) 0.0024(6)
C7 0.0273(9) 0.0245(9) 0.0159(8) 0.0016(7) -0.0011(6) 0.0007(7)
C8 0.0232(8) 0.0216(8) 0.0191(8) 0.0046(6) -0.0013(6) -0.0028(6)
C9 0.0189(8) 0.0183(8) 0.0177(9) 0.0030(6) -0.0050(6) 0.0029(6)
C10 0.0182(8) 0.0194(8) 0.0174(9) 0.0030(6) -0.0035(6) 0.0029(6)
C11 0.0348(10) 0.0199(9) 0.0272(9) -0.0002(7) -0.0005(7) -0.0041(7)
C12 0.0264(9) 0.0285(9) 0.0265(9) -0.0021(7) -0.0029(7) -0.0063(7)
C13 0.0267(9) 0.0299(10) 0.0262(9) -0.0048(7) 0.0039(7) -0.0052(7)
C14 0.0420(11) 0.0267(9) 0.0198(9) 0.0029(7) -0.0009(7) -0.0055(8)
C15 0.0266(9) 0.0224(9) 0.0198(9) 0.0019(7) -0.0010(7) 0.0013(7)
C16 0.0270(9) 0.0241(9) 0.0181(9) 0.0017(7) 0.0003(7) -0.0016(7)
C17 0.0250(9) 0.0230(9) 0.0167(8) -0.0006(7) 0.0027(7) -0.0042(7)
C18 0.0342(10) 0.0248(9) 0.0213(9) 0.0040(7) -0.0091(7) -0.0037(7)
C19 0.0344(10) 0.0193(8) 0.0252(10) 0.0032(7) -0.0062(7) -0.0015(7)
C20 0.0218(8) 0.0229(9) 0.0191(9) 0.0026(7) -0.0014(7) -0.0040(6)
C21 0.0253(9) 0.0264(9) 0.0211(9) 0.0013(7) -0.0058(7) 0.0001(7)
C22 0.0274(9) 0.0217(9) 0.0248(9) 0.0000(7) -0.0018(7) 0.0027(7)
C23 0.0240(9) 0.0240(9) 0.0241(9) 0.0015(7) -0.0045(7) -0.0039(7)
C24 0.0560(13) 0.0273(10) 0.0457(12) -0.0138(9) -0.0218(10) 0.0024(9)

loop_
_atom_type_symbol
_atom_type_description
_atom_type_scat_dispersion_real
_atom_type_scat_dispersion_imag
_atom_type_scat_source
C C 0.0181 0.0091 'International Tables Vol C Tables 4.2.6.8 and 6.1.1.4'
H H 0.0000 0.0000 'International Tables Vol C Tables 4.2.6.8 and 6.1.1.4'
O O 0.0492 0.0322 'International Tables Vol C Tables 4.2.6.8 and 6.1.1.4'

loop_
_geom_angle_atom_site_label_1
_geom_angle_atom_site_label_2
_geom_angle_atom_site_label_3
_geom_angle
_geom_angle_site_symmetry_1
_geom_angle_site_symmetry_3
_geom_angle_publ_flag
C23 O1 C24 116.06(13) . . ?
C9 C1 C2 110.23(12) . . ?
C9 C1 C11 111.25(12) . . ?
C2 C1 C11 107.58(13) . . ?
C9 C1 C12 108.48(12) . . ?
C2 C1 C12 110.71(13) . . ?
C11 C1 C12 108.59(13) . . ?
C3 C2 C1 112.24(13) . . ?
C3 C2 H2A 109.2 . . ?
C1 C2 H2A 109.2 . . ?
C3 C2 H2B 109.2 . . ?
C1 C2 H2B 109.2 . . ?
H2A C2 H2B 107.9 . . ?
C2 C3 C4 112.39(13) . . ?
C2 C3 H3A 109.1 . . ?
C4 C3 H3A 109.1 . . ?
C2 C3 H3B 109.1 . . ?
C4 C3 H3B 109.1 . . ?
H3A C3 H3B 107.9 . . ?
C10 C4 C14 110.77(13) . . ?
C10 C4 C13 108.50(13) . . ?
C14 C4 C13 109.05(14) . . ?
C10 C4 C3 110.84(13) . . ?
C14 C4 C3 108.04(13) . . ?
C13 C4 C3 109.63(13) . . ?
C6 C5 C10 122.76(14) . . ?
C6 C5 H5 118.6 . . ?
C10 C5 H5 118.6 . . ?
C5 C6 C7 118.11(14) . . ?
C5 C6 C15 121.21(14) . . ?
C7 C6 C15 120.67(14) . . ?
C8 C7 C6 119.74(14) . . ?
C8 C7 H7 120.1 . . ?
C6 C7 H7 120.1 . . ?
C7 C8 C9 122.47(14) . . ?
C7 C8 H8 118.8 . . ?
C9 C8 H8 118.8 . . ?
C8 C9 C10 118.31(14) . . ?
C8 C9 C1 118.80(13) . . ?
C10 C9 C1 122.87(14) . . ?
C5 C10 C9 118.46(14) . . ?
C5 C10 C4 118.46(13) . . ?
C9 C10 C4 123.05(14) . . ?
C1 C11 H11A 109.5 . . ?
C1 C11 H11B 109.5 . . ?
H11A C11 H11B 109.5 . . ?
C1 C11 H11C 109.5 . . ?
H11A C11 H11C 109.5 . . ?
H11B C11 H11C 109.5 . . ?
C1 C12 H12A 109.5 . . ?
C1 C12 H12B 109.5 . . ?
H12A C12 H12B 109.5 . . ?
C1 C12 H12C 109.5 . . ?
H12A C12 H12C 109.5 . . ?
H12B C12 H12C 109.5 . . ?
C4 C13 H13A 109.5 . . ?
C4 C13 H13B 109.5 . . ?
H13A C13 H13B 109.5 . . ?
C4 C13 H13C 109.5 . . ?
H13A C13 H13C 109.5 . . ?
H13B C13 H13C 109.5 . . ?
C4 C14 H14A 109.5 . . ?
C4 C14 H14B 109.5 . . ?
H14A C14 H14B 109.5 . . ?
C4 C14 H14C 109.5 . . ?
H14A C14 H14C 109.5 . . ?
H14B C14 H14C 109.5 . . ?
C16 C15 C6 177.27(16) . . ?
C15 C16 C17 176.44(16) . . ?
C22 C17 C18 118.89(15) . . ?
C22 C17 C16 121.56(14) . . ?
C18 C17 C16 119.52(15) . . ?
C19 C18 C17 120.46(15) . . ?
C19 C18 H18 119.8 . . ?
C17 C18 H18 119.8 . . ?
C18 C19 C20 120.50(15) . . ?
C18 C19 H19 119.7 . . ?
C20 C19 H19 119.8 . . ?
C19 C20 C21 119.34(15) . . ?
C19 C20 C23 122.01(14) . . ?
C21 C20 C23 118.61(15) . . ?
C22 C21 C20 120.25(15) . . ?
C22 C21 H21 119.9 . . ?
C20 C21 H21 119.9 . . ?
C21 C22 C17 120.49(15) . . ?
C21 C22 H22 119.7 . . ?
C17 C22 H22 119.8 . . ?
O2 C23 O1 122.97(15) . . ?
O2 C23 C20 125.18(15) . . ?
O1 C23 C20 111.83(14) . . ?
O1 C24 H24A 109.5 . . ?
O1 C24 H24B 109.5 . . ?
H24A C24 H24B 109.5 . . ?
O1 C24 H24C 109.5 . . ?
H24A C24 H24C 109.5 . . ?
H24B C24 H24C 109.5 . . ?

loop_
_geom_bond_atom_site_label_1
_geom_bond_atom_site_label_2
_geom_bond_distance
_geom_bond_site_symmetry_2
_geom_bond_publ_flag
O1 C23 1.344(2) . ?
O1 C24 1.436(2) . ?
O2 C23 1.204(2) . ?
C1 C9 1.527(2) . ?
C1 C2 1.530(2) . ?
C1 C11 1.536(2) . ?
C1 C12 1.538(2) . ?
C2 C3 1.522(2) . ?
C2 H2A 0.9900 . ?
C2 H2B 0.9900 . ?
C3 C4 1.535(2) . ?
C3 H3A 0.9900 . ?
C3 H3B 0.9900 . ?
C4 C10 1.533(2) . ?
C4 C14 1.534(2) . ?
C4 C13 1.534(2) . ?
C5 C6 1.393(2) . ?
C5 C10 1.397(2) . ?
C5 H5 0.9500 . ?
C6 C7 1.398(2) . ?
C6 C15 1.434(2) . ?
C7 C8 1.376(2) . ?
C7 H7 0.9500 . ?
C8 C9 1.401(2) . ?
C8 H8 0.9500 . ?
C9 C10 1.406(2) . ?
C11 H11A 0.9800 . ?
C11 H11B 0.9800 . ?
C11 H11C 0.9800 . ?
C12 H12A 0.9800 . ?
C12 H12B 0.9800 . ?
C12 H12C 0.9800 . ?
C13 H13A 0.9800 . ?
C13 H13B 0.9800 . ?
C13 H13C 0.9800 . ?
C14 H14A 0.9800 . ?
C14 H14B 0.9800 . ?
C14 H14C 0.9800 . ?
C15 C16 1.208(2) . ?
C16 C17 1.432(2) . ?
C17 C22 1.397(3) . ?
C17 C18 1.400(2) . ?
C18 C19 1.376(2) . ?
C18 H18 0.9500 . ?
C19 C20 1.391(2) . ?
C19 H19 0.9500 . ?
C20 C21 1.397(2) . ?
C20 C23 1.485(2) . ?
C21 C22 1.379(2) . ?
C21 H21 0.9500 . ?
C22 H22 0.9500 . ?
C24 H24A 0.9800 . ?
C24 H24B 0.9801 . ?
C24 H24C 0.9800 . ?

loop_
_geom_torsion_atom_site_label_1
_geom_torsion_atom_site_label_2
_geom_torsion_atom_site_label_3
_geom_torsion_atom_site_label_4
_geom_torsion
_geom_torsion_site_symmetry_1
_geom_torsion_site_symmetry_2
_geom_torsion_site_symmetry_3
_geom_torsion_site_symmetry_4
_geom_torsion_publ_flag
C19 C20 C23 O1 3.9(2) . . . . ?
C21 C20 C23 O2 4.5(2) . . . . ?
C1 C9 C10 C4 0.1(2) . . . . ?
C9 C10 C4 C3 12.6(2) . . . . ?
C10 C4 C3 C2 -43.02(17) . . . . ?
C4 C3 C2 C1 63.41(18) . . . . ?
C3 C2 C1 C9 -47.52(18) . . . . ?
C2 C1 C9 C10 17.0(2) . . . . ?

loop_
_cod_related_entry_id
_cod_related_entry_database
_cod_related_entry_code
1 ChemSpider 25938808
